data_1543525
loop_
_publ_author_name
'Tilset, B. Gilbu'
'Fjellvag, H.'
'Kjekshus, A.'
'Hauback, B. C.'

_publ_section_title
;
 Properties of LaCo(1-t)Cr(t)O3. IV. Structure and Magnetism
;
_journal_name_full 'Acta Chemica Scandinavica'
_journal_page_first 733
_journal_page_last 744
_journal_paper_doi 10.3891/acta.chem.scand.52-0733
_journal_volume 52
_journal_year 1998
_chemical_formula_sum 'Cr La O3'
_chemical_formula_weight 238.9
_space_group_IT_number 62
_symmetry_cell_setting orthorhombic
_symmetry_Int_Tables_number 62
_symmetry_space_group_name_Hall '-P 2ac 2n'
_symmetry_space_group_name_H-M 'P n m a'
_cell_angle_alpha 90
_cell_angle_beta 90
_cell_angle_gamma 90
_cell_formula_units_Z 4
_cell_length_a 5.4828(5)
_cell_length_b 7.7692(10)
_cell_length_c 5.5217(6)
_cell_volume 235.21(5)
_diffrn_ambient_temperature 293
_diffrn_radiation_probe neutron
_diffrn_radiation_wavelength 1.825
_exptl_crystal_density_diffrn 6.747
_cod_data_source_file Acta-Chem-Scand-1998-52-733-744-5.cif
_cod_data_source_block 5
_cod_depositor_comments
;
Neutron powder diffraction
Thermal parameters and R values not provided in the paper
;
_cod_database_code 1543525

loop_
_symmetry_equiv_pos_site_id
_symmetry_equiv_pos_as_xyz
1 x,y,z
2 1/2-x,-y,1/2+z
3 1/2+x,1/2-y,1/2-z
4 -x,1/2+y,-z
5 -x,-y,-z
6 1/2+x,y,1/2-z
7 1/2-x,1/2+y,1/2+z
8 x,1/2-y,z

loop_
_atom_site_label
_atom_site_type_symbol
_atom_site_thermal_displace_type
_atom_site_fract_x
_atom_site_fract_y
_atom_site_fract_z
_atom_site_occupancy
_atom_site_U_iso_or_equiv
_atom_site_calc_flag
_atom_site_refinement_flags
_atom_site_disorder_assembly
_atom_site_disorder_group
La La Uiso 0.0186(6) 0.25000 -0.0006(2) 1.000 0.0230 . . . .
Cr Cr Uiso 0.00000 0.00000 0.50000 1.000 0.0230 . . . .
O1 O Uiso 0.4933(9) 0.25000 0.0586(11) 1.000 0.0230 . . . .
O2 O Uiso 0.2284(7) 0.5384(4) 0.2253(6) 1.000 0.0230 . . . .

loop_
_geom_angle_atom_site_label_1
_geom_angle_atom_site_label_2
_geom_angle_atom_site_label_3
_geom_angle
_geom_angle_site_symmetry_1
_geom_angle_site_symmetry_2
_geom_angle_site_symmetry_3
_geom_angle_publ_flag
O1 La O2 62.52(11) . . . yes
O1 La O1 166.37(18) . . 1_455 yes
O1 La O2 63.15(14) . . 2_564 yes
O1 La O1 86.09(19) . . 3_455 yes
O1 La O2 127.43(13) . . 4_545 yes
O1 La O2 127.43(13) . . 5_565 yes
O1 La O2 63.15(14) . . 7_544 yes
O1 La O2 62.52(11) . . 8_555 yes
O1 La O2 110.89(12) 1_455 . . yes
O2 La O2 62.69(11) . . 2_564 yes
O1 La O2 65.17(9) 3_455 . . yes
O2 La O2 168.50(15) . . 4_545 yes
O2 La O2 85.21(10) . . 5_565 yes
O2 La O2 122.54(16) . . 7_544 yes
O2 La O2 105.73(12) . . 8_555 yes
O1 La O2 126.08(13) 1_455 . 2_564 yes
O1 La O1 80.27(18) 1_455 . 3_455 yes
O1 La O2 60.72(13) 1_455 . 4_545 yes
O1 La O2 60.72(13) 1_455 . 5_565 yes
O1 La O2 126.08(13) 1_455 . 7_544 yes
O1 La O2 110.89(12) 1_455 . 8_555 yes
O1 La O2 127.19(13) 3_455 . 2_564 yes
O2 La O2 114.64(11) 2_564 . 4_545 yes
O2 La O2 65.37(12) 2_564 . 5_565 yes
O2 La O2 77.37(12) 2_564 . 7_544 yes
O2 La O2 122.54(16) 2_564 . 8_555 yes
O1 La O2 118.12(14) 3_455 . 4_545 yes
O1 La O2 118.12(14) 3_455 . 5_565 yes
O1 La O2 127.19(13) 3_455 . 7_544 yes
O1 La O2 65.17(9) 3_455 . 8_555 yes
O2 La O2 83.66(14) 4_545 . 5_565 yes
O2 La O2 65.37(12) 4_545 . 7_544 yes
O2 La O2 85.21(10) 4_545 . 8_555 yes
O2 La O2 114.64(11) 5_565 . 7_544 yes
O2 La O2 168.50(15) 5_565 . 8_555 yes
O2 La O2 62.69(11) 7_544 . 8_555 yes
O1 Cr O1 180.00 2_555 . 3_455 yes
O1 Cr O2 88.19(18) 2_555 . 3_455 yes
O1 Cr O2 91.97(19) 2_555 . 4_546 yes
O1 Cr O2 91.81(18) 2_555 . 7_545 yes
O1 Cr O2 88.03(19) 2_555 . 8_555 yes
O1 Cr O2 91.81(18) 3_455 . 3_455 yes
O1 Cr O2 88.03(19) 3_455 . 4_546 yes
O1 Cr O2 88.19(18) 3_455 . 7_545 yes
O1 Cr O2 91.97(19) 3_455 . 8_555 yes
O2 Cr O2 91.63(15) 3_455 . 4_546 yes
O2 Cr O2 180.00 3_455 . 7_545 yes
O2 Cr O2 88.37(15) 3_455 . 8_555 yes
O2 Cr O2 88.37(15) 4_546 . 7_545 yes
O2 Cr O2 180.00 4_546 . 8_555 yes
O2 Cr O2 91.63(15) 7_545 . 8_555 yes
La O1 La 166.4(3) . . 1_655 yes
La O1 Cr 89.89(15) . . 2_554 yes
La O1 La 100.4(2) . . 3_555 yes
La O1 Cr 89.89(15) . . 3_555 yes
La O1 Cr 87.88(15) 1_655 . 2_554 yes
La O1 La 93.22(19) 1_655 . 3_555 yes
La O1 Cr 87.88(15) 1_655 . 3_555 yes
La O1 Cr 99.38(17) 3_555 . 2_554 yes
Cr O1 Cr 161.0(3) 2_554 . 3_555 yes
La O1 Cr 99.38(17) 3_555 . 3_555 yes
La O2 La 165.82(15) . . 2_565 yes
La O2 Cr 84.73(12) . . 3_555 yes
La O2 La 94.79(13) . . 4_555 yes
La O2 Cr 87.78(13) . . 4_556 yes
La O2 Cr 93.42(15) 2_565 . 3_555 yes
La O2 La 99.35(12) 2_565 . 4_555 yes
La O2 Cr 89.25(13) 2_565 . 4_556 yes
La O2 Cr 101.49(14) 4_555 . 3_555 yes
Cr O2 Cr 159.69(18) 3_555 . 4_556 yes
La O2 Cr 97.93(16) 4_555 . 4_556 yes

loop_
_geom_bond_atom_site_label_1
_geom_bond_atom_site_label_2
_geom_bond_distance
_geom_bond_site_symmetry_1
_geom_bond_site_symmetry_2
_geom_bond_publ_flag
La O1 2.623(6) . . yes
La O2 2.811(4) . . yes
La O1 2.899(6) . 1_455 yes
La O2 2.630(4) . 2_564 yes
La O1 2.445(6) . 3_455 yes
La O2 2.465(4) . 4_545 yes
La O2 2.465(4) . 5_565 yes
La O2 2.630(4) . 7_544 yes
La O2 2.811(4) . 8_555 yes
Cr O1 1.9694(10) . 2_555 yes
Cr O1 1.9694(10) . 3_455 yes
Cr O2 1.963(4) . 3_455 yes
Cr O2 1.989(4) . 4_546 yes
Cr O2 1.963(4) . 7_545 yes
Cr O2 1.989(4) . 8_555 yes
